data_7058762
loop_
_publ_author_name
'Trubenstein, Henry J.'
'Moaven, Shiva'
'Vega, Maythe'
'Unruh, Daniel K.'
'Cozzolino, Anthony F.'

_publ_section_title
;
 Pnictogen bonding with alkoxide cages: which pnictogen is best?
;
_journal_issue 36
_journal_name_full 'New Journal of Chemistry'
_journal_page_first 14305
_journal_paper_doi 10.1039/C9NJ03648B
_journal_volume 43
_journal_year 2019
_chemical_formula_sum 'C5 H9 As O3'
_chemical_formula_weight 192.04
_space_group_IT_number 14
_space_group_name_Hall '-P 2yn'
_space_group_name_H-M_alt 'P 1 21/n 1'
_symmetry_cell_setting monoclinic
_symmetry_Int_Tables_number 14
_symmetry_space_group_name_Hall '-P 2yn'
_symmetry_space_group_name_H-M 'P 1 21/n 1'
_atom_sites_solution_hydrogens geom
_atom_sites_solution_primary dual
_atom_sites_solution_secondary difmap
_audit_creation_date 2018-01-18T09:38:46-00:00
_audit_creation_method 'WinGX routine CIF_UPDATE'
_audit_update_record
;
2019-08-13 deposited with the CCDC.    2019-08-13 downloaded from the CCDC.
;
_cell_angle_alpha 90
_cell_angle_beta 100.379(4)
_cell_angle_gamma 90
_cell_formula_units_Z 4
_cell_length_a 5.9923(18)
_cell_length_b 10.546(3)
_cell_length_c 10.779(3)
_cell_measurement_reflns_used 1481
_cell_measurement_temperature 100(2)
_cell_measurement_theta_max 25.16
_cell_measurement_theta_min 2.72
_cell_volume 670.0(3)
_computing_cell_refinement 'Bruker SAINT'
_computing_data_collection 'Bruker APEX2'
_computing_data_reduction 'Bruker SAINT'
_computing_molecular_graphics 'DIAMOND 4.5'
_computing_publication_material 'Microsoft Word 2017'
_computing_structure_refinement 'SHELXL-2016/6 (Sheldrick, 2016)'
_computing_structure_solution 'SHELXT 2014/5 (Sheldrick, 2014)'
_diffrn_ambient_temperature 100(2)
_diffrn_measured_fraction_theta_full 1
_diffrn_measured_fraction_theta_max 0.992
_diffrn_measurement_device_type 'Bruker APEX-II CCD'
_diffrn_measurement_method '\w scans'
_diffrn_radiation_monochromator graphite
_diffrn_radiation_source 'fine-focus sealed tube'
_diffrn_radiation_type MoK\a
_diffrn_radiation_wavelength 0.71073
_diffrn_reflns_av_R_equivalents 0.0499
_diffrn_reflns_av_unetI/netI 0.0477
_diffrn_reflns_Laue_measured_fraction_full 1
_diffrn_reflns_Laue_measured_fraction_max 0.992
_diffrn_reflns_limit_h_max 7
_diffrn_reflns_limit_h_min -7
_diffrn_reflns_limit_k_max 13
_diffrn_reflns_limit_k_min -12
_diffrn_reflns_limit_l_max 13
_diffrn_reflns_limit_l_min -13
_diffrn_reflns_number 5947
_diffrn_reflns_point_group_measured_fraction_full 1
_diffrn_reflns_point_group_measured_fraction_max 0.992
_diffrn_reflns_theta_full 25.242
_diffrn_reflns_theta_max 26.538
_diffrn_reflns_theta_min 2.724
_exptl_absorpt_coefficient_mu 5.003
_exptl_absorpt_correction_T_max 0.7454
_exptl_absorpt_correction_T_min 0.5890
_exptl_absorpt_correction_type multi-scan
_exptl_absorpt_process_details SADABS
_exptl_crystal_colour colourless
_exptl_crystal_density_diffrn 1.904
_exptl_crystal_description blade
_exptl_crystal_F_000 384
_exptl_crystal_size_max 0.22
_exptl_crystal_size_mid 0.05
_exptl_crystal_size_min 0.01
_refine_diff_density_max 0.411
_refine_diff_density_min -0.507
_refine_diff_density_rms 0.104
_refine_ls_extinction_method none
_refine_ls_goodness_of_fit_ref 1.037
_refine_ls_hydrogen_treatment constr
_refine_ls_matrix_type full
_refine_ls_number_parameters 83
_refine_ls_number_reflns 1387
_refine_ls_number_restraints 0
_refine_ls_restrained_S_all 1.037
_refine_ls_R_factor_all 0.0455
_refine_ls_R_factor_gt 0.0293
_refine_ls_shift/su_max 0
_refine_ls_shift/su_mean 0
_refine_ls_structure_factor_coef Fsqd
_refine_ls_weighting_details 'w=1/[\s^2^(Fo^2^)+(0.0123P)^2^+0.7991P] where P=(Fo^2^+2Fc^2^)/3'
_refine_ls_weighting_scheme calc
_refine_ls_wR_factor_gt 0.0546
_refine_ls_wR_factor_ref 0.0588
_reflns_number_gt 1086
_reflns_number_total 1387
_reflns_threshold_expression 'I > 2\s(I)'
_cod_data_source_file c9nj03648b3.cif
_cod_data_source_block 2-As
_cod_depositor_comments 'Adding full bibliography for 7058762--7058763.cif.'
_cod_original_sg_symbol_H-M 'P 21/n'
_cod_database_code 7058762
_shelx_estimated_absorpt_t_min 0.406
_shelx_estimated_absorpt_t_max 0.952

loop_
_symmetry_equiv_pos_as_xyz
'x, y, z'
'-x+1/2, y+1/2, -z+1/2'
'-x, -y, -z'
'x-1/2, -y-1/2, z-1/2'

loop_
_atom_site_label
_atom_site_type_symbol
_atom_site_fract_x
_atom_site_fract_y
_atom_site_fract_z
_atom_site_U_iso_or_equiv
_atom_site_adp_type
_atom_site_occupancy
_atom_site_calc_flag
As1 As 0.26912(6) 0.41066(4) 0.06945(3) 0.01718(12) Uani 1 d
O1 O 0.0983(4) 0.5224(2) 0.1331(2) 0.0179(5) Uani 1 d
O2 O 0.1156(4) 0.2728(2) 0.0954(2) 0.0207(6) Uani 1 d
O3 O 0.4825(4) 0.3979(3) 0.2068(2) 0.0250(6) Uani 1 d
C1 C 0.0612(6) 0.4979(3) 0.2605(3) 0.0157(7) Uani 1 d
H1A H -0.103049 0.504264 0.262118 0.019 Uiso 1 calc
H1B H 0.140149 0.563682 0.317643 0.019 Uiso 1 calc
C2 C 0.0375(5) 0.2664(3) 0.2149(3) 0.0171(7) Uani 1 d
H2A H 0.072627 0.181383 0.252351 0.021 Uiso 1 calc
H2B H -0.129319 0.277159 0.199674 0.021 Uiso 1 calc
C3 C 0.4057(5) 0.3625(3) 0.3208(3) 0.0183(8) Uani 1 d
H3A H 0.475154 0.420129 0.38954 0.022 Uiso 1 calc
H3B H 0.458631 0.275393 0.344495 0.022 Uiso 1 calc
C4 C 0.1462(5) 0.3674(3) 0.3088(3) 0.0132(7) Uani 1 d
C5 C 0.0853(6) 0.3418(4) 0.4367(3) 0.0207(8) Uani 1 d
H5A H -0.080082 0.339816 0.429013 0.031 Uiso 1 calc
H5B H 0.147959 0.409049 0.495499 0.031 Uiso 1 calc
H5C H 0.148712 0.259862 0.468389 0.031 Uiso 1 calc

loop_
_atom_site_aniso_label
_atom_site_aniso_U_11
_atom_site_aniso_U_22
_atom_site_aniso_U_33
_atom_site_aniso_U_23
_atom_site_aniso_U_13
_atom_site_aniso_U_12
As1 0.01656(17) 0.0204(2) 0.01468(18) 0.00138(18) 0.00314(12) 0.00238(18)
O1 0.0256(13) 0.0155(13) 0.0127(12) 0.0027(10) 0.0039(10) 0.0040(11)
O2 0.0273(13) 0.0184(14) 0.0167(12) -0.0040(11) 0.0046(10) -0.0023(11)
O3 0.0157(12) 0.0387(17) 0.0215(13) 0.0050(12) 0.0056(10) 0.0005(12)
C1 0.0187(18) 0.0137(19) 0.0146(17) -0.0009(14) 0.0029(14) 0.0021(14)
C2 0.0155(17) 0.0142(19) 0.0214(18) 0.0003(15) 0.0023(14) 0.0005(14)
C3 0.0159(17) 0.021(2) 0.0164(18) 0.0017(15) -0.0002(14) -0.0002(15)
C4 0.0136(16) 0.0132(18) 0.0134(17) -0.0007(13) 0.0041(13) -0.0011(13)
C5 0.0204(18) 0.024(2) 0.0184(18) 0.0038(16) 0.0049(15) 0.0010(15)

loop_
_atom_type_symbol
_atom_type_description
_atom_type_scat_dispersion_real
_atom_type_scat_dispersion_imag
_atom_type_scat_source
C C 0.0033 0.0016 'International Tables Vol C Tables 4.2.6.8 and 6.1.1.4'
H H 0 0 'International Tables Vol C Tables 4.2.6.8 and 6.1.1.4'
As As 0.0499 2.0058 'International Tables Vol C Tables 4.2.6.8 and 6.1.1.4'
O O 0.0106 0.006 'International Tables Vol C Tables 4.2.6.8 and 6.1.1.4'

loop_
_geom_angle_atom_site_label_1
_geom_angle_atom_site_label_2
_geom_angle_atom_site_label_3
_geom_angle
O2 As1 O1 97.57(11)
O2 As1 O3 97.03(11)
O1 As1 O3 96.13(11)
C1 O1 As1 116.33(19)
C2 O2 As1 116.0(2)
C3 O3 As1 116.04(19)
O1 C1 C4 112.6(3)
O1 C1 H1A 109.1
C4 C1 H1A 109.1
O1 C1 H1B 109.1
C4 C1 H1B 109.1
H1A C1 H1B 107.8
O2 C2 C4 112.8(3)
O2 C2 H2A 109
C4 C2 H2A 109
O2 C2 H2B 109
C4 C2 H2B 109
H2A C2 H2B 107.8
O3 C3 C4 113.2(3)
O3 C3 H3A 108.9
C4 C3 H3A 108.9
O3 C3 H3B 108.9
C4 C3 H3B 108.9
H3A C3 H3B 107.8
C5 C4 C1 110.6(3)
C5 C4 C2 109.6(3)
C1 C4 C2 109.0(3)
C5 C4 C3 108.9(3)
C1 C4 C3 109.2(3)
C2 C4 C3 109.6(3)
C4 C5 H5A 109.5
C4 C5 H5B 109.5
H5A C5 H5B 109.5
C4 C5 H5C 109.5
H5A C5 H5C 109.5
H5B C5 H5C 109.5

loop_
_geom_bond_atom_site_label_1
_geom_bond_atom_site_label_2
_geom_bond_distance
As1 O2 1.770(2)
As1 O1 1.777(2)
As1 O3 1.778(2)
O1 C1 1.453(4)
O2 C2 1.449(4)
O3 C3 1.437(4)
C1 C4 1.526(5)
C1 H1A 0.99
C1 H1B 0.99
C2 C4 1.532(4)
C2 H2A 0.99
C2 H2B 0.99
C3 C4 1.538(4)
C3 H3A 0.99
C3 H3B 0.99
C4 C5 1.512(5)
C5 H5A 0.98
C5 H5B 0.98
C5 H5C 0.98
